data_4081947
loop_
_publ_author_name
'Gruver, Brian C.'
'Adams, Jeramie J.'
'Arulsamy, Navamoney'
'Roddick, Dean M.'

_publ_section_title
;
 Acceptor Pincer Chemistry of Osmium: Catalytic Alkane Dehydrogenation by
 (CF3PCP)Os(cod)(H)
;
_journal_issue 21
_journal_name_full Organometallics
_journal_page_first 6468
_journal_paper_doi 10.1021/om400823s
_journal_volume 32
_journal_year 2013
_chemical_formula_moiety 'C14 H7 Cl F12 O2 Os P2'
_chemical_formula_sum 'C14 H7 Cl F12 O2 Os P2'
_chemical_formula_weight 722.79
_chemical_name_common (CF3-PCP)Os(CO)2Cl
_chemical_name_systematic
; 
 ? 
;
_space_group_IT_number 61
_symmetry_cell_setting orthorhombic
_symmetry_space_group_name_Hall '-P 2ac 2ab'
_symmetry_space_group_name_H-M 'P b c a'
_atom_sites_solution_hydrogens geom
_atom_sites_solution_primary direct
_atom_sites_solution_secondary difmap
_audit_creation_method SHELXL-97
_cell_angle_alpha 90.00
_cell_angle_beta 90.00
_cell_angle_gamma 90.00
_cell_formula_units_Z 8
_cell_length_a 7.8601(1)
_cell_length_b 18.9706(2)
_cell_length_c 26.9778(3)
_cell_measurement_reflns_used 9907
_cell_measurement_temperature 150(2)
_cell_measurement_theta_max 33.96
_cell_measurement_theta_min 2.63
_cell_volume 4022.68(8)
_computing_cell_refinement 'Bruker SAINT'
_computing_data_collection 'Bruker APEX2'
_computing_data_reduction 'Bruker SAINT'
_computing_molecular_graphics 'Bruker SHELXTL'
_computing_publication_material 'Bruker SHELXTL'
_computing_structure_refinement 'SHELXL-97 (Sheldrick, 2008)'
_computing_structure_solution 'SHELXS-97 (Sheldrick, 2008)'
_diffrn_ambient_temperature 150(2)
_diffrn_measured_fraction_theta_full 0.993
_diffrn_measured_fraction_theta_max 0.993
_diffrn_measurement_device_type 'Bruker APEX-II CCD'
_diffrn_measurement_method '\f and \w scans'
_diffrn_radiation_monochromator graphite
_diffrn_radiation_source 'fine-focus sealed tube'
_diffrn_radiation_type MoK\a
_diffrn_radiation_wavelength 0.71073
_diffrn_reflns_av_R_equivalents 0.0364
_diffrn_reflns_av_sigmaI/netI 0.0337
_diffrn_reflns_limit_h_max 10
_diffrn_reflns_limit_h_min -12
_diffrn_reflns_limit_k_max 29
_diffrn_reflns_limit_k_min -26
_diffrn_reflns_limit_l_max 41
_diffrn_reflns_limit_l_min -36
_diffrn_reflns_number 35502
_diffrn_reflns_theta_full 33.73
_diffrn_reflns_theta_max 33.73
_diffrn_reflns_theta_min 2.15
_exptl_absorpt_coefficient_mu 6.751
_exptl_absorpt_correction_T_max 0.5030
_exptl_absorpt_correction_T_min 0.2582
_exptl_absorpt_correction_type multi-scan
_exptl_absorpt_process_details 'SADABS (Bruker AXS Inc., 2008)'
_exptl_crystal_colour colourless
_exptl_crystal_density_diffrn 2.387
_exptl_crystal_density_method 'not measured'
_exptl_crystal_description rectangular
_exptl_crystal_F_000 2704
_exptl_crystal_size_max 0.28
_exptl_crystal_size_mid 0.13
_exptl_crystal_size_min 0.12
_refine_diff_density_max 1.806
_refine_diff_density_min -2.830
_refine_diff_density_rms 0.162
_refine_ls_extinction_method none
_refine_ls_goodness_of_fit_ref 1.058
_refine_ls_hydrogen_treatment constr
_refine_ls_matrix_type full
_refine_ls_number_parameters 289
_refine_ls_number_reflns 7969
_refine_ls_number_restraints 0
_refine_ls_restrained_S_all 1.058
_refine_ls_R_factor_all 0.0530
_refine_ls_R_factor_gt 0.0334
_refine_ls_shift/su_max 0.004
_refine_ls_shift/su_mean 0.000
_refine_ls_structure_factor_coef Fsqd
_refine_ls_weighting_details 'calc w=1/[\s^2^(Fo^2^)+(0.0254P)^2^+8.0880P] where P=(Fo^2^+2Fc^2^)/3'
_refine_ls_weighting_scheme calc
_refine_ls_wR_factor_gt 0.0634
_refine_ls_wR_factor_ref 0.0684
_reflns_number_gt 6103
_reflns_number_total 7969
_reflns_threshold_expression >2sigma(I)
_cod_data_source_file om400823s_si_001.cif
_cod_data_source_block bcg04
_cod_depositor_comments
;
The following automatic conversions were performed:

'_symmetry_cell_setting' value 'Orthorhombic' changed to
'orthorhombic' according to
/home/saulius/struct/CIF-dictionaries/cif_core.dic dictionary named
'cif_core.dic' version 2.4.2 from 2011-04-26.

Automatic conversion script
Id: cif_fix_values 1891 2012-01-12 08:04:46Z andrius 
;
_cod_original_sg_symbol_H-M Pbca
_cod_database_code 4081947

loop_
_symmetry_equiv_pos_as_xyz
'x, y, z'
'-x+1/2, -y, z+1/2'
'-x, y+1/2, -z+1/2'
'x+1/2, -y+1/2, -z'
'-x, -y, -z'
'x-1/2, y, -z-1/2'
'x, -y-1/2, z-1/2'
'-x-1/2, y-1/2, z'

loop_
_atom_site_label
_atom_site_type_symbol
_atom_site_fract_x
_atom_site_fract_y
_atom_site_fract_z
_atom_site_U_iso_or_equiv
_atom_site_adp_type
_atom_site_occupancy
_atom_site_symmetry_multiplicity
_atom_site_calc_flag
_atom_site_refinement_flags
Os1 Os 0.340830(15) 0.552548(6) 0.389566(4) 0.01627(3) Uani 1 1 d .
Cl1 Cl 0.13577(10) 0.53962(5) 0.32217(3) 0.02381(16) Uani 1 1 d .
P1 P 0.53049(11) 0.47982(4) 0.34980(3) 0.01933(16) Uani 1 1 d .
P2 P 0.19638(10) 0.65509(5) 0.40740(3) 0.01780(15) Uani 1 1 d .
C1 C 0.4664(4) 0.62621(16) 0.34138(11) 0.0159(5) Uani 1 1 d .
C13 C 0.2044(5) 0.4823(2) 0.42603(14) 0.0288(8) Uani 1 1 d .
C14 C 0.4926(4) 0.56644(18) 0.44324(13) 0.0237(7) Uani 1 1 d .
O1 O 0.1234(4) 0.44225(19) 0.44520(13) 0.0518(9) Uani 1 1 d .
O2 O 0.5779(4) 0.57555(16) 0.47644(10) 0.0338(6) Uani 1 1 d .
C2 C 0.4014(4) 0.69453(17) 0.33416(11) 0.0186(6) Uani 1 1 d .
C3 C 0.4883(5) 0.74440(18) 0.30615(12) 0.0230(6) Uani 1 1 d .
H3A H 0.4453 0.7910 0.3033 0.028 Uiso 1 1 calc R
C4 C 0.6381(5) 0.72574(19) 0.28243(13) 0.0261(7) Uani 1 1 d .
H4A H 0.6989 0.7599 0.2637 0.031 Uiso 1 1 calc R
C5 C 0.6991(4) 0.65773(19) 0.28589(12) 0.0234(7) Uani 1 1 d .
H5A H 0.7990 0.6445 0.2684 0.028 Uiso 1 1 calc R
C6 C 0.6143(4) 0.60847(17) 0.31499(12) 0.0182(6) Uani 1 1 d .
C7 C 0.6834(4) 0.53380(18) 0.31613(14) 0.0243(7) Uani 1 1 d .
H7A H 0.7953 0.5328 0.3330 0.029 Uiso 1 1 calc R
H7B H 0.6980 0.5157 0.2820 0.029 Uiso 1 1 calc R
C8 C 0.6622(5) 0.4177(2) 0.38756(15) 0.0331(8) Uani 1 1 d .
F8A F 0.7230(3) 0.45102(14) 0.42761(10) 0.0441(6) Uani 1 1 d .
F8B F 0.7951(3) 0.39145(15) 0.36369(10) 0.0513(7) Uani 1 1 d .
F8C F 0.5672(4) 0.36418(14) 0.40384(11) 0.0510(7) Uani 1 1 d .
C9 C 0.4523(5) 0.41433(19) 0.30252(14) 0.0270(7) Uani 1 1 d .
F9A F 0.4071(3) 0.44640(12) 0.26105(8) 0.0341(5) Uani 1 1 d .
F9B F 0.3161(3) 0.37952(13) 0.31946(10) 0.0427(6) Uani 1 1 d .
F9C F 0.5694(4) 0.36657(13) 0.29076(10) 0.0483(7) Uani 1 1 d .
C10 C 0.2267(5) 0.71269(18) 0.35480(12) 0.0233(7) Uani 1 1 d .
H10A H 0.1374 0.7045 0.3295 0.028 Uiso 1 1 calc R
H10B H 0.2223 0.7627 0.3652 0.028 Uiso 1 1 calc R
C11 C -0.0376(4) 0.6571(2) 0.42316(13) 0.0251(7) Uani 1 1 d .
F11A F -0.1176(3) 0.60223(16) 0.40518(12) 0.0538(8) Uani 1 1 d .
F11B F -0.0606(4) 0.65627(19) 0.47151(10) 0.0635(9) Uani 1 1 d .
F11C F -0.1146(4) 0.71364(18) 0.40609(16) 0.0796(12) Uani 1 1 d .
C12 C 0.2768(5) 0.7116(2) 0.45940(14) 0.0298(8) Uani 1 1 d .
F12A F 0.1899(3) 0.77133(13) 0.46388(9) 0.0400(6) Uani 1 1 d .
F12B F 0.4393(3) 0.72858(14) 0.44956(9) 0.0426(6) Uani 1 1 d .
F12C F 0.2727(4) 0.67886(14) 0.50269(8) 0.0439(6) Uani 1 1 d .

loop_
_atom_site_aniso_label
_atom_site_aniso_U_11
_atom_site_aniso_U_22
_atom_site_aniso_U_33
_atom_site_aniso_U_23
_atom_site_aniso_U_13
_atom_site_aniso_U_12
Os1 0.01492(5) 0.01703(5) 0.01688(5) 0.00366(4) -0.00129(4) -0.00148(4)
Cl1 0.0185(4) 0.0298(4) 0.0231(4) -0.0010(3) -0.0041(3) -0.0008(3)
P1 0.0174(4) 0.0160(4) 0.0246(4) 0.0011(3) -0.0039(3) 0.0012(3)
P2 0.0178(4) 0.0205(4) 0.0152(3) 0.0000(3) 0.0006(3) -0.0007(3)
C1 0.0165(13) 0.0154(13) 0.0158(13) 0.0015(10) -0.0008(11) -0.0013(11)
C13 0.0229(16) 0.0308(19) 0.0325(19) 0.0124(15) -0.0050(14) -0.0020(14)
C14 0.0225(16) 0.0246(17) 0.0239(16) 0.0036(12) 0.0030(13) 0.0002(13)
O1 0.0381(17) 0.059(2) 0.058(2) 0.0347(17) -0.0053(15) -0.0179(15)
O2 0.0304(14) 0.0433(17) 0.0277(14) 0.0015(12) -0.0099(11) -0.0012(12)
C2 0.0191(14) 0.0206(15) 0.0162(14) 0.0006(11) 0.0015(11) 0.0011(12)
C3 0.0296(17) 0.0173(15) 0.0222(15) 0.0034(12) 0.0021(13) -0.0028(13)
C4 0.0300(19) 0.0266(17) 0.0217(16) 0.0048(13) 0.0035(13) -0.0085(14)
C5 0.0200(15) 0.0286(17) 0.0217(15) -0.0015(13) 0.0051(12) -0.0052(13)
C6 0.0147(13) 0.0188(15) 0.0209(14) -0.0032(11) -0.0002(11) -0.0034(11)
C7 0.0183(15) 0.0221(16) 0.0324(18) -0.0035(13) 0.0025(13) -0.0011(12)
C8 0.033(2) 0.0277(18) 0.039(2) 0.0025(16) -0.0082(17) 0.0065(16)
F8A 0.0445(14) 0.0441(15) 0.0437(14) -0.0030(11) -0.0245(12) 0.0130(12)
F8B 0.0444(15) 0.0527(18) 0.0566(17) -0.0029(13) -0.0102(13) 0.0309(13)
F8C 0.0596(18) 0.0315(14) 0.0617(17) 0.0208(12) -0.0184(14) 0.0013(12)
C9 0.0252(17) 0.0189(16) 0.037(2) -0.0028(14) -0.0063(14) 0.0009(13)
F9A 0.0375(13) 0.0357(13) 0.0293(11) -0.0035(9) -0.0080(10) 0.0009(10)
F9B 0.0463(15) 0.0273(12) 0.0544(16) 0.0023(11) -0.0082(12) -0.0198(11)
F9C 0.0481(16) 0.0323(14) 0.0646(17) -0.0219(12) -0.0153(13) 0.0185(12)
C10 0.0270(17) 0.0213(16) 0.0216(16) 0.0032(12) 0.0036(13) 0.0048(13)
C11 0.0186(15) 0.0286(18) 0.0280(17) -0.0024(14) 0.0058(13) -0.0001(14)
F11A 0.0254(12) 0.063(2) 0.0728(19) -0.0362(16) 0.0125(12) -0.0123(12)
F11B 0.0397(15) 0.116(3) 0.0347(14) -0.0173(16) 0.0182(12) -0.0207(17)
F11C 0.0343(15) 0.063(2) 0.142(3) 0.045(2) 0.0223(19) 0.0204(15)
C12 0.034(2) 0.033(2) 0.0225(17) -0.0063(14) -0.0030(14) -0.0028(16)
F12A 0.0466(15) 0.0317(13) 0.0418(13) -0.0153(10) -0.0044(11) 0.0046(11)
F12B 0.0302(13) 0.0500(16) 0.0474(15) -0.0164(12) -0.0051(11) -0.0120(11)
F12C 0.0612(17) 0.0514(16) 0.0191(10) -0.0037(10) -0.0086(11) 0.0000(13)

loop_
_atom_type_symbol
_atom_type_description
_atom_type_scat_dispersion_real
_atom_type_scat_dispersion_imag
_atom_type_scat_source
C C 0.0033 0.0016 'International Tables Vol C Tables 4.2.6.8 and 6.1.1.4'
H H 0.0000 0.0000 'International Tables Vol C Tables 4.2.6.8 and 6.1.1.4'
O O 0.0106 0.0060 'International Tables Vol C Tables 4.2.6.8 and 6.1.1.4'
F F 0.0171 0.0103 'International Tables Vol C Tables 4.2.6.8 and 6.1.1.4'
P P 0.1023 0.0942 'International Tables Vol C Tables 4.2.6.8 and 6.1.1.4'
Cl Cl 0.1484 0.1585 'International Tables Vol C Tables 4.2.6.8 and 6.1.1.4'
Os Os -1.2165 7.6030 'International Tables Vol C Tables 4.2.6.8 and 6.1.1.4'

loop_
_geom_angle_atom_site_label_1
_geom_angle_atom_site_label_2
_geom_angle_atom_site_label_3
_geom_angle
C14 Os1 C13 93.16(15)
C14 Os1 C1 94.74(13)
C13 Os1 C1 172.10(13)
C14 Os1 P1 91.83(11)
C13 Os1 P1 100.38(12)
C1 Os1 P1 79.04(9)
C14 Os1 P2 91.90(11)
C13 Os1 P2 101.43(12)
C1 Os1 P2 78.67(8)
P1 Os1 P2 157.63(3)
C14 Os1 Cl1 176.96(11)
C13 Os1 Cl1 86.83(11)
C1 Os1 Cl1 85.30(8)
P1 Os1 Cl1 91.16(3)
P2 Os1 Cl1 85.13(3)
C7 P1 C8 105.10(18)
C7 P1 C9 104.39(17)
C8 P1 C9 97.68(17)
C7 P1 Os1 108.88(12)
C8 P1 Os1 118.91(14)
C9 P1 Os1 120.03(12)
C10 P2 C12 101.40(17)
C10 P2 C11 107.05(17)
C12 P2 C11 98.55(17)
C10 P2 Os1 106.36(11)
C12 P2 Os1 118.21(13)
C11 P2 Os1 122.95(12)
C6 C1 C2 116.8(3)
C6 C1 Os1 122.1(2)
C2 C1 Os1 121.1(2)
O1 C13 Os1 177.4(4)
O2 C14 Os1 177.2(3)
C3 C2 C1 121.6(3)
C3 C2 C10 119.2(3)
C1 C2 C10 119.1(3)
C4 C3 C2 119.6(3)
C4 C3 H3A 120.2
C2 C3 H3A 120.2
C5 C4 C3 120.2(3)
C5 C4 H4A 119.9
C3 C4 H4A 119.9
C4 C5 C6 120.0(3)
C4 C5 H5A 120.0
C6 C5 H5A 120.0
C5 C6 C1 121.5(3)
C5 C6 C7 117.8(3)
C1 C6 C7 120.7(3)
C6 C7 P1 107.4(2)
C6 C7 H7A 110.2
P1 C7 H7A 110.2
C6 C7 H7B 110.2
P1 C7 H7B 110.2
H7A C7 H7B 108.5
F8B C8 F8C 108.4(3)
F8B C8 F8A 106.8(3)
F8C C8 F8A 107.1(3)
F8B C8 P1 114.1(3)
F8C C8 P1 110.4(3)
F8A C8 P1 109.8(3)
F9A C9 F9C 107.3(3)
F9A C9 F9B 107.6(3)
F9C C9 F9B 107.4(3)
F9A C9 P1 110.9(2)
F9C C9 P1 112.6(2)
F9B C9 P1 110.8(3)
C2 C10 P2 105.6(2)
C2 C10 H10A 110.6
P2 C10 H10A 110.6
C2 C10 H10B 110.6
P2 C10 H10B 110.6
H10A C10 H10B 108.7
F11A C11 F11C 107.3(3)
F11A C11 F11B 107.0(3)
F11C C11 F11B 107.0(3)
F11A C11 P2 111.7(2)
F11C C11 P2 112.7(3)
F11B C11 P2 110.9(3)
F12C C12 F12A 107.9(3)
F12C C12 F12B 108.1(3)
F12A C12 F12B 107.5(3)
F12C C12 P2 112.6(3)
F12A C12 P2 112.5(3)
F12B C12 P2 108.1(2)

loop_
_geom_bond_atom_site_label_1
_geom_bond_atom_site_label_2
_geom_bond_distance
Os1 C14 1.894(4)
Os1 C13 1.973(4)
Os1 C1 2.149(3)
Os1 P1 2.2971(9)
Os1 P2 2.3032(9)
Os1 Cl1 2.4422(8)
P1 C7 1.822(4)
P1 C8 1.871(4)
P1 C9 1.884(4)
P2 C10 1.807(3)
P2 C12 1.875(4)
P2 C11 1.888(3)
C1 C6 1.404(4)
C1 C2 1.407(4)
C13 O1 1.119(5)
C14 O2 1.132(4)
C2 C3 1.390(4)
C2 C10 1.522(5)
C3 C4 1.386(5)
C3 H3A 0.9500
C4 C5 1.380(5)
C4 H4A 0.9500
C5 C6 1.391(5)
C5 H5A 0.9500
C6 C7 1.518(5)
C7 H7A 0.9900
C7 H7B 0.9900
C8 F8B 1.324(5)
C8 F8C 1.334(5)
C8 F8A 1.340(5)
C9 F9A 1.322(4)
C9 F9C 1.330(4)
C9 F9B 1.338(4)
C10 H10A 0.9900
C10 H10B 0.9900
C11 F11A 1.309(4)
C11 F11C 1.316(5)
C11 F11B 1.317(4)
C12 F12C 1.323(4)
C12 F12A 1.329(5)
C12 F12B 1.343(5)

loop_
_geom_torsion_atom_site_label_1
_geom_torsion_atom_site_label_2
_geom_torsion_atom_site_label_3
_geom_torsion_atom_site_label_4
_geom_torsion
C1 C6 C7 P1 5.9(4)
C1 C2 C10 P2 27.1(4)
